data_7241718
loop_
_publ_author_name
'Klepov, Vladislav V.'
'Kocevski, Vancho'
'Besmann, Theodore M.'
'zur Loye, Hans-Conrad'

_publ_section_title
;
 Dimensional reduction upon calcium incorporation in Cs0.3(Ca0.3Ln0.7)PS4
 and Cs0.5(Ca0.5Ln0.5)PS4
;
_journal_issue 4
_journal_name_full CrystEngComm
_journal_page_first 831
_journal_page_last 840
_journal_paper_doi 10.1039/D0CE01524E
_journal_volume 23
_journal_year 2021
_chemical_formula_sum 'Ca0.5 Cs0.5 Nd0.5 P S4'
_chemical_formula_weight 317.83
_space_group_crystal_system monoclinic
_space_group_IT_number 15
_space_group_name_Hall '-C 2yc'
_space_group_name_H-M_alt 'C 1 2/c 1'
_audit_creation_method SHELXL-2018/1
_audit_update_record
;
2020-10-14 deposited with the CCDC.	2020-12-01 downloaded from the CCDC.
;
_cell_angle_alpha 90
_cell_angle_beta 103.8709(8)
_cell_angle_gamma 90
_cell_formula_units_Z 8
_cell_length_a 9.1970(2)
_cell_length_b 9.2233(2)
_cell_length_c 16.7149(4)
_cell_measurement_reflns_used 9894
_cell_measurement_temperature 300(2)
_cell_measurement_theta_max 34.57
_cell_measurement_theta_min 3.18
_cell_volume 1376.52(5)
_computing_structure_refinement 'SHELXL-2018/1 (Sheldrick, 2018)'
_diffrn_ambient_temperature 300(2)
_diffrn_measured_fraction_theta_full 0.993
_diffrn_measured_fraction_theta_max 0.995
_diffrn_measurement_device_type 'Bruker D8 QUEST'
_diffrn_radiation_type MoK\a
_diffrn_radiation_wavelength 0.71073
_diffrn_reflns_av_R_equivalents 0.0545
_diffrn_reflns_av_unetI/netI 0.0215
_diffrn_reflns_Laue_measured_fraction_full 0.993
_diffrn_reflns_Laue_measured_fraction_max 0.995
_diffrn_reflns_limit_h_max 11
_diffrn_reflns_limit_h_min -12
_diffrn_reflns_limit_k_max 12
_diffrn_reflns_limit_k_min -12
_diffrn_reflns_limit_l_max 22
_diffrn_reflns_limit_l_min -22
_diffrn_reflns_number 17462
_diffrn_reflns_point_group_measured_fraction_full 0.993
_diffrn_reflns_point_group_measured_fraction_max 0.995
_diffrn_reflns_theta_full 25.242
_diffrn_reflns_theta_max 28.492
_diffrn_reflns_theta_min 2.510
_exptl_absorpt_coefficient_mu 8.150
_exptl_absorpt_correction_T_max 0.4969
_exptl_absorpt_correction_T_min 0.3999
_exptl_absorpt_correction_type multi-scan
_exptl_absorpt_process_details
;
 Reference: Krause, L., Herbst-Irmer, R., Sheldrick G.M. & Stalke D.,
 J. Appl. Cryst. 48 (2015) 3-10.
;
_exptl_crystal_colour blue
_exptl_crystal_density_diffrn 3.067
_exptl_crystal_description plate
_exptl_crystal_F_000 1172
_exptl_crystal_size_max 0.05
_exptl_crystal_size_mid 0.05
_exptl_crystal_size_min 0.02
_refine_diff_density_max 1.480
_refine_diff_density_min -0.946
_refine_diff_density_rms 0.151
_refine_ls_extinction_method none
_refine_ls_goodness_of_fit_ref 1.109
_refine_ls_hydrogen_treatment undef
_refine_ls_matrix_type full
_refine_ls_number_parameters 60
_refine_ls_number_reflns 1748
_refine_ls_number_restraints 0
_refine_ls_restrained_S_all 1.109
_refine_ls_R_factor_all 0.0259
_refine_ls_R_factor_gt 0.0250
_refine_ls_shift/su_max 0.001
_refine_ls_shift/su_mean 0.000
_refine_ls_structure_factor_coef Fsqd
_refine_ls_weighting_details 'w=1/[\s^2^(Fo^2^)+(0.0370P)^2^+4.0316P] where P=(Fo^2^+2Fc^2^)/3'
_refine_ls_weighting_scheme calc
_refine_ls_wR_factor_gt 0.0661
_refine_ls_wR_factor_ref 0.0668
_reflns_Friedel_coverage 0.000
_reflns_number_gt 1678
_reflns_number_total 1748
_reflns_threshold_expression 'I > 2\s(I)'
_cod_data_source_file d0ce01524e2.cif
_cod_data_source_block Nd05
_cod_depositor_comments 'Adding full bibliography for 7241712--7241724.cif.'
_cod_original_sg_symbol_H-M 'C 2/c'
_cod_original_formula_sum 'Ca0.50 Cs0.50 Nd0.50 P S4'
_cod_database_code 7241718
_shelx_shelxl_version_number 2018/1
_shelx_space_group_comment
;
The symmetry employed for this shelxl refinement is uniquely defined
by the following loop, which should always be used as a source of
symmetry information in preference to the above space-group names.
They are only intended as comments.
;

loop_
_space_group_symop_operation_xyz
'x, y, z'
'-x, y, -z+1/2'
'x+1/2, y+1/2, z'
'-x+1/2, y+1/2, -z+1/2'
'-x, -y, -z'
'x, -y, z-1/2'
'-x+1/2, -y+1/2, -z'
'x+1/2, -y+1/2, z-1/2'

loop_
_atom_site_label
_atom_site_type_symbol
_atom_site_fract_x
_atom_site_fract_y
_atom_site_fract_z
_atom_site_U_iso_or_equiv
_atom_site_adp_type
_atom_site_occupancy
_atom_site_site_symmetry_order
_atom_site_calc_flag
_atom_site_refinement_flags_posn
_atom_site_refinement_flags_adp
_atom_site_refinement_flags_occupancy
_atom_site_disorder_assembly
_atom_site_disorder_group
Cs1 Cs 0.000000 0.64272(3) 0.250000 0.03319(10) Uani 1 2 d S T P . .
Nd1 Nd 0.49349(3) 0.73180(3) 0.02455(2) 0.02460(9) Uani 0.5 1 d . . P . .
Ca1 Ca 0.49349(3) 0.73180(3) 0.02455(2) 0.02460(9) Uani 0.5 1 d . . P . .
P1 P 0.27602(8) 0.48556(7) 0.09253(4) 0.01933(15) Uani 1 1 d . . . . .
S1 S 0.25309(9) 0.70155(8) 0.11238(5) 0.02608(16) Uani 1 1 d . . . . .
S2 S 0.18271(9) 0.36086(8) 0.16578(5) 0.02436(16) Uani 1 1 d . . . . .
S3 S 0.50115(8) 0.45427(8) 0.11271(5) 0.02668(16) Uani 1 1 d . . . . .
S4 S 0.18108(12) 0.44345(12) -0.02943(5) 0.0436(2) Uani 1 1 d . . . . .

loop_
_atom_site_aniso_label
_atom_site_aniso_U_11
_atom_site_aniso_U_22
_atom_site_aniso_U_33
_atom_site_aniso_U_23
_atom_site_aniso_U_13
_atom_site_aniso_U_12
Cs1 0.03718(18) 0.03039(16) 0.03535(17) 0.000 0.01528(12) 0.000
Nd1 0.02448(15) 0.02198(14) 0.02866(15) 0.00094(8) 0.00900(10) -0.00697(9)
Ca1 0.02448(15) 0.02198(14) 0.02866(15) 0.00094(8) 0.00900(10) -0.00697(9)
P1 0.0188(3) 0.0146(3) 0.0267(3) 0.0011(2) 0.0095(3) 0.0003(2)
S1 0.0285(4) 0.0165(3) 0.0360(4) 0.0014(3) 0.0130(3) 0.0043(3)
S2 0.0263(4) 0.0222(3) 0.0268(3) 0.0033(2) 0.0107(3) -0.0029(3)
S3 0.0209(3) 0.0247(3) 0.0372(4) 0.0034(3) 0.0125(3) 0.0048(3)
S4 0.0540(6) 0.0528(5) 0.0241(4) 0.0005(3) 0.0094(4) -0.0321(5)

loop_
_atom_type_symbol
_atom_type_description
_atom_type_scat_dispersion_real
_atom_type_scat_dispersion_imag
_atom_type_scat_source
Cs Cs -0.3680 2.1192 'International Tables Vol C Tables 4.2.6.8 and 6.1.1.4'
Nd Nd -0.1943 3.0179 'International Tables Vol C Tables 4.2.6.8 and 6.1.1.4'
P P 0.1023 0.0942 'International Tables Vol C Tables 4.2.6.8 and 6.1.1.4'
S S 0.1246 0.1234 'International Tables Vol C Tables 4.2.6.8 and 6.1.1.4'
Ca Ca 0.2262 0.3064 'International Tables Vol C Tables 4.2.6.8 and 6.1.1.4'

loop_
_geom_angle_atom_site_label_1
_geom_angle_atom_site_label_2
_geom_angle_atom_site_label_3
_geom_angle
_geom_angle_site_symmetry_1
_geom_angle_site_symmetry_3
_geom_angle_publ_flag
S2 Cs1 S2 110.87(3) 4 3_455 ?
S2 Cs1 S2 98.606(9) 4 . ?
S2 Cs1 S2 132.70(2) 3_455 . ?
S2 Cs1 S2 132.70(2) 4 2 ?
S2 Cs1 S2 98.606(9) 3_455 2 ?
S2 Cs1 S2 86.30(2) . 2 ?
S2 Cs1 S3 55.555(17) 4 4 ?
S2 Cs1 S3 71.297(18) 3_455 4 ?
S2 Cs1 S3 152.671(17) . 4 ?
S2 Cs1 S3 104.552(16) 2 4 ?
S2 Cs1 S3 71.297(18) 4 3_455 ?
S2 Cs1 S3 55.555(17) 3_455 3_455 ?
S2 Cs1 S3 104.552(16) . 3_455 ?
S2 Cs1 S3 152.671(17) 2 3_455 ?
S3 Cs1 S3 77.29(3) 4 3_455 ?
S2 Cs1 S1 65.250(17) 4 . ?
S2 Cs1 S1 104.569(17) 3_455 . ?
S2 Cs1 S1 55.416(15) . . ?
S2 Cs1 S1 141.491(18) 2 . ?
S3 Cs1 S1 111.790(17) 4 . ?
S3 Cs1 S1 53.039(16) 3_455 . ?
S2 Cs1 S1 104.568(17) 4 2 ?
S2 Cs1 S1 65.250(17) 3_455 2 ?
S2 Cs1 S1 141.492(18) . 2 ?
S2 Cs1 S1 55.416(15) 2 2 ?
S3 Cs1 S1 53.039(16) 4 2 ?
S3 Cs1 S1 111.789(17) 3_455 2 ?
S1 Cs1 S1 163.06(2) . 2 ?
S2 Cs1 S4 129.789(18) 4 5_565 ?
S2 Cs1 S4 66.46(2) 3_455 5_565 ?
S2 Cs1 S4 66.25(2) . 5_565 ?
S2 Cs1 S4 95.363(18) 2 5_565 ?
S3 Cs1 S4 135.40(2) 4 5_565 ?
S3 Cs1 S4 67.615(19) 3_455 5_565 ?
S1 Cs1 S4 67.38(2) . 5_565 ?
S1 Cs1 S4 116.56(2) 2 5_565 ?
S2 Cs1 S4 66.46(2) 4 6_566 ?
S2 Cs1 S4 129.789(18) 3_455 6_566 ?
S2 Cs1 S4 95.363(18) . 6_566 ?
S2 Cs1 S4 66.25(2) 2 6_566 ?
S3 Cs1 S4 67.615(19) 4 6_566 ?
S3 Cs1 S4 135.40(2) 3_455 6_566 ?
S1 Cs1 S4 116.56(2) . 6_566 ?
S1 Cs1 S4 67.38(2) 2 6_566 ?
S4 Cs1 S4 155.52(3) 5_565 6_566 ?
S2 Cs1 Nd1 71.204(12) 4 8_466 ?
S2 Cs1 Nd1 92.612(13) 3_455 8_466 ?
S2 Cs1 Nd1 132.547(13) . 8_466 ?
S2 Cs1 Nd1 71.309(12) 2 8_466 ?
S3 Cs1 Nd1 37.249(13) 4 8_466 ?
S3 Cs1 Nd1 114.531(14) 3_455 8_466 ?
S1 Cs1 Nd1 136.389(13) . 8_466 ?
S1 Cs1 Nd1 37.264(13) 2 8_466 ?
S4 Cs1 Nd1 153.745(18) 5_565 8_466 ?
S4 Cs1 Nd1 37.490(13) 6_566 8_466 ?
S2 Cs1 Nd1 92.612(13) 4 7_565 ?
S2 Cs1 Nd1 71.204(12) 3_455 7_565 ?
S2 Cs1 Nd1 71.308(12) . 7_565 ?
S2 Cs1 Nd1 132.547(13) 2 7_565 ?
S3 Cs1 Nd1 114.531(14) 4 7_565 ?
S3 Cs1 Nd1 37.249(13) 3_455 7_565 ?
S1 Cs1 Nd1 37.265(13) . 7_565 ?
S1 Cs1 Nd1 136.389(13) 2 7_565 ?
S4 Cs1 Nd1 37.490(13) 5_565 7_565 ?
S4 Cs1 Nd1 153.745(18) 6_566 7_565 ?
Nd1 Cs1 Nd1 151.779(9) 8_466 7_565 ?
S2 Ca1 S3 142.19(2) 3 5_665 ?
S2 Ca1 S1 141.44(2) 3 7_565 ?
S3 Ca1 S1 69.74(2) 5_665 7_565 ?
S2 Ca1 S4 71.53(2) 3 3 ?
S3 Ca1 S4 91.63(3) 5_665 3 ?
S1 Ca1 S4 91.32(3) 7_565 3 ?
S2 Ca1 S1 90.52(2) 3 . ?
S3 Ca1 S1 119.98(2) 5_665 . ?
S1 Ca1 S1 82.76(2) 7_565 . ?
S4 Ca1 S1 142.69(3) 3 . ?
S2 Ca1 S3 90.69(2) 3 . ?
S3 Ca1 S3 82.97(2) 5_665 . ?
S1 Ca1 S3 120.23(2) 7_565 . ?
S4 Ca1 S3 143.02(3) 3 . ?
S1 Ca1 S3 66.37(2) . . ?
S2 Ca1 S4 79.51(2) 3 5_665 ?
S3 Ca1 S4 63.26(2) 5_665 5_665 ?
S1 Ca1 S4 130.18(2) 7_565 5_665 ?
S4 Ca1 S4 74.90(3) 3 5_665 ?
S1 Ca1 S4 135.04(2) . 5_665 ?
S3 Ca1 S4 70.01(2) . 5_665 ?
S2 Ca1 P1 107.16(2) 3 . ?
S3 Ca1 P1 89.54(2) 5_665 . ?
S1 Ca1 P1 89.65(2) 7_565 . ?
S4 Ca1 P1 178.68(2) 3 . ?
S1 Ca1 P1 36.631(18) . . ?
S3 Ca1 P1 36.597(19) . . ?
S4 Ca1 P1 105.12(2) 5_665 . ?
S2 Ca1 S4 79.04(2) 3 7_565 ?
S3 Ca1 S4 129.94(2) 5_665 7_565 ?
S1 Ca1 S4 62.94(2) 7_565 7_565 ?
S4 Ca1 S4 74.56(3) 3 7_565 ?
S1 Ca1 S4 69.95(2) . 7_565 ?
S3 Ca1 S4 134.95(2) . 7_565 ?
S4 Ca1 S4 146.91(3) 5_665 7_565 ?
P1 Ca1 S4 105.13(2) . 7_565 ?
S2 Ca1 P1 35.400(19) 3 3 ?
S3 Ca1 P1 120.52(2) 5_665 3 ?
S1 Ca1 P1 120.06(2) 7_565 3 ?
S4 Ca1 P1 36.13(2) 3 3 ?
S1 Ca1 P1 119.47(2) . 3 ?
S3 Ca1 P1 119.65(2) . 3 ?
S4 Ca1 P1 74.13(2) 5_665 3 ?
P1 Ca1 P1 142.56(2) . 3 ?
S4 Ca1 P1 73.75(2) 7_565 3 ?
S2 Ca1 Cs1 123.694(16) 3 7_565 ?
S3 Ca1 Cs1 50.764(16) 5_665 7_565 ?
S1 Ca1 Cs1 50.865(16) 7_565 7_565 ?
S4 Ca1 Cs1 52.161(17) 3 7_565 ?
S1 Ca1 Cs1 133.613(17) . 7_565 ?
S3 Ca1 Cs1 133.715(17) . 7_565 ?
S4 Ca1 Cs1 85.626(15) 5_665 7_565 ?
P1 Ca1 Cs1 129.144(14) . 7_565 ?
S4 Ca1 Cs1 85.646(15) 7_565 7_565 ?
P1 Ca1 Cs1 88.294(13) 3 7_565 ?
S2 P1 S3 112.49(5) . . ?
S2 P1 S1 112.53(4) . . ?
S3 P1 S1 104.61(4) . . ?
S2 P1 S4 110.70(5) . . ?
S3 P1 S4 108.12(5) . . ?
S1 P1 S4 108.09(5) . . ?
S2 P1 Ca1 162.81(4) . . ?
S3 P1 Ca1 59.57(3) . . ?
S1 P1 Ca1 59.56(3) . . ?
S4 P1 Ca1 86.49(3) . . ?
P1 S1 Nd1 99.90(4) . 7_565 ?
P1 S1 Ca1 83.81(3) . . ?
Nd1 S1 Ca1 97.24(2) 7_565 . ?
P1 S1 Cs1 93.62(3) . . ?
Nd1 S1 Cs1 91.87(2) 7_565 . ?
Ca1 S1 Cs1 170.83(3) . . ?
P1 S2 Nd1 89.97(3) . 3_445 ?
P1 S2 Cs1 97.77(3) . 3_545 ?
Nd1 S2 Cs1 112.00(2) 3_445 3_545 ?
P1 S2 Cs1 97.67(3) . . ?
Nd1 S2 Cs1 112.43(2) 3_445 . ?
Cs1 S2 Cs1 132.70(2) 3_545 . ?
P1 S3 Nd1 99.42(4) . 5_665 ?
P1 S3 Ca1 83.84(3) . . ?
Nd1 S3 Ca1 97.03(2) 5_665 . ?
P1 S3 Cs1 93.39(3) . 3_545 ?
Nd1 S3 Cs1 91.99(2) 5_665 3_545 ?
Ca1 S3 Cs1 170.88(3) . 3_545 ?
P1 S4 Nd1 87.79(3) . 3_445 ?
P1 S4 Cs1 178.14(4) . 5_565 ?
Nd1 S4 Cs1 90.35(2) 3_445 5_565 ?

loop_
_geom_bond_atom_site_label_1
_geom_bond_atom_site_label_2
_geom_bond_distance
_geom_bond_site_symmetry_2
_geom_bond_publ_flag
Cs1 S2 3.5461(8) 4 ?
Cs1 S2 3.5461(8) 3_455 ?
Cs1 S2 3.5635(8) . ?
Cs1 S2 3.5635(8) 2 ?
Cs1 S3 3.6790(8) 4 ?
Cs1 S3 3.6790(8) 3_455 ?
Cs1 S1 3.6840(8) . ?
Cs1 S1 3.6840(8) 2 ?
Cs1 S4 3.7489(8) 5_565 ?
Cs1 S4 3.7489(8) 6_566 ?
Cs1 Nd1 4.7469(3) 8_466 ?
Cs1 Nd1 4.7469(3) 7_565 ?
Ca1 S2 2.8370(8) 3 ?
Ca1 S3 2.8749(8) 5_665 ?
Ca1 S1 2.8758(8) 7_565 ?
Ca1 S4 2.8891(9) 3 ?
Ca1 S1 2.9458(8) . ?
Ca1 S3 2.9460(8) . ?
Ca1 S4 3.3853(13) 5_665 ?
Ca1 P1 3.3970(7) . ?
Ca1 S4 3.4086(13) 7_565 ?
Ca1 P1 3.4793(7) 3 ?
P1 S2 2.0154(10) . ?
P1 S3 2.0370(10) . ?
P1 S1 2.0387(10) . ?
P1 S4 2.0532(11) . ?
